data_7151723
loop_
_publ_author_name
'B\"o\&s, Esther'
'Hillringhaus, Tim'
'Nitsch, Jacqueline'
'Klussmann, Martin'

_publ_section_title
;
 Lewis acid-catalysed one pot synthesis of substituted xanthenes.
;
_journal_issue 6
_journal_name_full 'Organic &amp; biomolecular chemistry'
_journal_page_first 1744
_journal_page_last 1748
_journal_paper_doi 10.1039/C0OB00954G
_journal_volume 9
_journal_year 2011
_chemical_absolute_configuration rmad
_chemical_compound_source diethylether,pentane
_chemical_formula_moiety 'C18 H14 O'
_chemical_formula_sum 'C18 H14 O'
_chemical_formula_weight 246.29
_chemical_melting_point 100
_space_group_IT_number 14
_symmetry_Int_Tables_number 14
_symmetry_space_group_name_Hall '-P 2ybc'
_symmetry_space_group_name_H-M 'P 1 21/c 1'
_atom_sites_solution_hydrogens geom
_atom_sites_solution_primary direct
_atom_sites_solution_secondary difmap
_audit_block_code BSR-BC-106-01
_audit_creation_date 2010-08-12
_audit_creation_method SHELXL-97
_cell_angle_alpha 90.00
_cell_angle_beta 93.296(2)
_cell_angle_gamma 90.00
_cell_formula_units_Z 4
_cell_length_a 4.7615(5)
_cell_length_b 11.9406(12)
_cell_length_c 21.373(2)
_cell_measurement_reflns_used 9977
_cell_measurement_temperature 100
_cell_measurement_theta_max 35.2873
_cell_measurement_theta_min 2.5601
_cell_volume 1213.2(2)
_computing_cell_refinement 'SAINT software (Bruker AXS, 2004)'
_computing_data_collection 'APEX2 (Bruker AXS, 2008)'
_computing_data_reduction 'SAINT software (Bruker AXS, 2004)'
_computing_molecular_graphics 'DIAMOND (Crystal Impact GbR, 2005)'
_computing_structure_refinement 'SHELXL-97 (G. M. Sheldrick, 2008)'
_computing_structure_solution 'SHELXS-97 (G. M. Sheldrick, 2008)'
_diffrn_ambient_temperature 100
_diffrn_detector_area_resol_mean 66.67
_diffrn_measured_fraction_theta_full 0.996
_diffrn_measured_fraction_theta_max 0.996
_diffrn_measurement_device_type 'Bruker-AXS Kappa Mach3 APEX-II'
_diffrn_measurement_method 'CCD \f- and \w-scans'
_diffrn_radiation_monochromator 'Incoatec Helios mirrors'
_diffrn_radiation_source '0.2 x 2mm^2^ focus rotating anode'
_diffrn_radiation_type Mo-K\a
_diffrn_radiation_wavelength 0.71073
_diffrn_reflns_av_R_equivalents 0.0768
_diffrn_reflns_av_sigmaI/netI 0.0339
_diffrn_reflns_limit_h_max 7
_diffrn_reflns_limit_h_min -7
_diffrn_reflns_limit_k_max 19
_diffrn_reflns_limit_k_min -19
_diffrn_reflns_limit_l_max 34
_diffrn_reflns_limit_l_min -34
_diffrn_reflns_number 69156
_diffrn_reflns_theta_full 35.47
_diffrn_reflns_theta_max 35.47
_diffrn_reflns_theta_min 2.56
_exptl_absorpt_coefficient_mu 0.082
_exptl_absorpt_correction_T_max 0.99853
_exptl_absorpt_correction_T_min 0.99418
_exptl_absorpt_correction_type gaussian
_exptl_absorpt_process_details 'SADABS (Bruker AXS, 2008)'
_exptl_crystal_colour colourless
_exptl_crystal_density_diffrn 1.348
_exptl_crystal_description prism
_exptl_crystal_F_000 520
_exptl_crystal_size_max 0.10
_exptl_crystal_size_mid 0.06
_exptl_crystal_size_min 0.02
_refine_diff_density_max 0.627
_refine_diff_density_min -0.221
_refine_diff_density_rms 0.065
_refine_ls_extinction_method none
_refine_ls_goodness_of_fit_ref 1.037
_refine_ls_hydrogen_treatment constr
_refine_ls_matrix_type full
_refine_ls_number_parameters 173
_refine_ls_number_reflns 5495
_refine_ls_number_restraints 0
_refine_ls_restrained_S_all 1.037
_refine_ls_R_factor_all 0.0566
_refine_ls_R_factor_gt 0.0448
_refine_ls_shift/su_max 0.002
_refine_ls_shift/su_mean 0.000
_refine_ls_structure_factor_coef Fsqd
_refine_ls_weighting_details 'calc w=1/[\s^2^(Fo^2^)+(0.0741P)^2^+0.2634P] where P=(Fo^2^+2Fc^2^)/3'
_refine_ls_weighting_scheme calc
_refine_ls_wR_factor_gt 0.1263
_refine_ls_wR_factor_ref 0.1358
_reflns_number_gt 4430
_reflns_number_total 5495
_reflns_threshold_expression >2sigma(I)
_cod_data_source_file C0OB00954G.TXT
_cod_data_source_block 7060sadabs
_cod_original_cell_volume 1213.1(2)
_cod_original_sg_symbol_Hall '-p 2ybc'
_cod_original_sg_symbol_H-M 'p 21/c'
_cod_database_code 7151723

loop_
_symmetry_equiv_pos_as_xyz
'x, y, z'
'-x, y+1/2, -z+1/2'
'-x, -y, -z'
'x, -y-1/2, z-1/2'

loop_
_atom_site_label
_atom_site_type_symbol
_atom_site_fract_x
_atom_site_fract_y
_atom_site_fract_z
_atom_site_U_iso_or_equiv
_atom_site_adp_type
_atom_site_occupancy
_atom_site_symmetry_multiplicity
_atom_site_calc_flag
_atom_site_refinement_flags
_atom_site_disorder_assembly
_atom_site_disorder_group
C1 C 1.65465(16) 0.18478(7) 0.63717(4) 0.01800(14) Uani 1 1 d . . .
H1B H 1.6028 0.1138 0.6541 0.027 Uiso 1 1 calc R . .
H1C H 1.6681 0.2396 0.6701 0.027 Uiso 1 1 calc R . .
H1A H 1.8332 0.1780 0.6188 0.027 Uiso 1 1 calc R . .
C2 C 1.43498(15) 0.22071(6) 0.58780(3) 0.01424(13) Uani 1 1 d . . .
C3 C 1.35966(15) 0.15130(6) 0.53712(3) 0.01412(13) Uani 1 1 d . . .
H3 H 1.4480 0.0822 0.5343 0.017 Uiso 1 1 calc R . .
C4 C 1.15676(14) 0.18155(6) 0.49039(3) 0.01225(12) Uani 1 1 d . . .
C5 C 1.08767(15) 0.10622(6) 0.43529(3) 0.01331(12) Uani 1 1 d . . .
H5B H 1.0330 0.0332 0.4503 0.016 Uiso 1 1 calc R . .
H5A H 1.2542 0.0965 0.4118 0.016 Uiso 1 1 calc R . .
C6 C 0.85389(14) 0.15262(6) 0.39264(3) 0.01247(12) Uani 1 1 d . . .
C7 C 0.75395(15) 0.09092(6) 0.33921(3) 0.01497(13) Uani 1 1 d . . .
H7 H 0.8319 0.0211 0.3317 0.018 Uiso 1 1 calc R . .
C8 C 0.54587(16) 0.13116(6) 0.29828(3) 0.01620(13) Uani 1 1 d . . .
H8 H 0.4859 0.0891 0.2634 0.019 Uiso 1 1 calc R . .
C9 C 0.42149(15) 0.23729(6) 0.30912(3) 0.01371(12) Uani 1 1 d . . .
C10 C 0.20323(16) 0.28174(7) 0.26855(3) 0.01633(13) Uani 1 1 d . . .
H10 H 0.1394 0.2412 0.2334 0.020 Uiso 1 1 calc R . .
C11 C 0.08490(16) 0.38365(7) 0.28042(4) 0.01747(14) Uani 1 1 d . . .
H11 H -0.0586 0.4116 0.2535 0.021 Uiso 1 1 calc R . .
C12 C 0.18049(16) 0.44627(6) 0.33351(4) 0.01723(14) Uani 1 1 d . . .
H12 H 0.1007 0.5157 0.3411 0.021 Uiso 1 1 calc R . .
C13 C 0.39077(16) 0.40548(6) 0.37418(3) 0.01507(13) Uani 1 1 d . . .
H13 H 0.4508 0.4469 0.4093 0.018 Uiso 1 1 calc R . .
C14 C 0.51595(14) 0.30031(6) 0.36262(3) 0.01243(12) Uani 1 1 d . . .
C15 C 0.73560(14) 0.25531(6) 0.40331(3) 0.01201(12) Uani 1 1 d . . .
C16 C 1.02505(14) 0.28505(6) 0.49560(3) 0.01244(12) Uani 1 1 d . . .
C17 C 1.09746(16) 0.35708(6) 0.54512(3) 0.01514(13) Uani 1 1 d . . .
H17 H 1.0103 0.4265 0.5477 0.018 Uiso 1 1 calc R . .
C18 C 1.30083(16) 0.32459(6) 0.59075(3) 0.01557(13) Uani 1 1 d . . .
H18 H 1.3486 0.3728 0.6238 0.019 Uiso 1 1 calc R . .
O1 O 0.81832(11) 0.32318(4) 0.45290(2) 0.01414(11) Uani 1 1 d . . .

loop_
_atom_site_aniso_label
_atom_site_aniso_U_11
_atom_site_aniso_U_22
_atom_site_aniso_U_33
_atom_site_aniso_U_23
_atom_site_aniso_U_13
_atom_site_aniso_U_12
C1 0.0144(3) 0.0231(3) 0.0159(3) 0.0009(2) -0.0046(2) -0.0010(2)
C2 0.0113(3) 0.0179(3) 0.0132(3) 0.0006(2) -0.0018(2) -0.0019(2)
C3 0.0120(3) 0.0162(3) 0.0139(3) -0.0003(2) -0.0018(2) 0.0003(2)
C4 0.0113(3) 0.0135(3) 0.0118(3) -0.0004(2) -0.0009(2) -0.0009(2)
C5 0.0137(3) 0.0138(3) 0.0121(3) -0.0010(2) -0.0014(2) 0.0003(2)
C6 0.0116(3) 0.0142(3) 0.0115(3) -0.0007(2) -0.0006(2) -0.0011(2)
C7 0.0148(3) 0.0161(3) 0.0138(3) -0.0031(2) -0.0009(2) -0.0002(2)
C8 0.0159(3) 0.0191(3) 0.0132(3) -0.0030(2) -0.0018(2) -0.0011(2)
C9 0.0121(3) 0.0174(3) 0.0115(3) 0.0002(2) -0.0009(2) -0.0020(2)
C10 0.0143(3) 0.0217(3) 0.0126(3) 0.0010(2) -0.0027(2) -0.0019(2)
C11 0.0142(3) 0.0230(3) 0.0148(3) 0.0036(2) -0.0024(2) -0.0001(2)
C12 0.0162(3) 0.0181(3) 0.0171(3) 0.0027(2) -0.0017(2) 0.0016(2)
C13 0.0150(3) 0.0156(3) 0.0144(3) 0.0007(2) -0.0013(2) 0.0000(2)
C14 0.0109(3) 0.0149(3) 0.0113(3) 0.0007(2) -0.0008(2) -0.0012(2)
C15 0.0120(3) 0.0135(3) 0.0103(3) -0.0004(2) -0.0009(2) -0.0018(2)
C16 0.0121(3) 0.0137(3) 0.0113(3) 0.0001(2) -0.0018(2) -0.0007(2)
C17 0.0176(3) 0.0137(3) 0.0137(3) -0.0016(2) -0.0025(2) -0.0005(2)
C18 0.0160(3) 0.0167(3) 0.0135(3) -0.0013(2) -0.0034(2) -0.0024(2)
O1 0.0159(2) 0.0137(2) 0.0122(2) -0.00205(16) -0.00467(18) 0.00123(17)

loop_
_atom_type_symbol
_atom_type_description
_atom_type_scat_dispersion_real
_atom_type_scat_dispersion_imag
_atom_type_scat_source
C C 0.0033 0.0016 'International Tables Vol C Tables 4.2.6.8 and 6.1.1.4'
H H 0.0000 0.0000 'International Tables Vol C Tables 4.2.6.8 and 6.1.1.4'
O O 0.0106 0.0060 'International Tables Vol C Tables 4.2.6.8 and 6.1.1.4'

loop_
_exptl_crystal_face_index_h
_exptl_crystal_face_index_k
_exptl_crystal_face_index_l
_exptl_crystal_face_perp_dist
0.00 1.00 2.00 0.0100
0.00 -1.00 -2.00 0.0100
1.00 -1.00 0.00 0.0400
-1.00 1.00 0.00 0.0600
-1.00 -2.00 1.00 0.0400
1.00 2.00 -1.00 0.0200
0.00 -2.00 1.00 0.0400
0.00 2.00 -1.00 0.0200

loop_
_geom_angle_atom_site_label_1
_geom_angle_atom_site_label_2
_geom_angle_atom_site_label_3
_geom_angle
_geom_angle_site_symmetry_1
_geom_angle_site_symmetry_3
_geom_angle_publ_flag
C2 C1 H1B 109.5 . . n
C2 C1 H1C 109.5 . . n
H1B C1 H1C 109.5 . . n
C2 C1 H1A 109.5 . . n
H1B C1 H1A 109.5 . . n
H1C C1 H1A 109.5 . . n
C3 C2 C18 117.67(6) . . y
C3 C2 C1 120.84(7) . . y
C18 C2 C1 121.49(6) . . y
C2 C3 C4 122.57(7) . . y
C2 C3 H3 118.7 . . n
C4 C3 H3 118.7 . . n
C16 C4 C3 117.93(6) . . y
C16 C4 C5 120.94(6) . . y
C3 C4 C5 121.11(6) . . y
C4 C5 C6 112.06(6) . . y
C4 C5 H5B 109.2 . . n
C6 C5 H5B 109.2 . . n
C4 C5 H5A 109.2 . . n
C6 C5 H5A 109.2 . . n
H5B C5 H5A 107.9 . . n
C15 C6 C7 118.40(6) . . y
C15 C6 C5 121.64(6) . . y
C7 C6 C5 119.96(6) . . y
C8 C7 C6 121.92(7) . . y
C8 C7 H7 119.0 . . n
C6 C7 H7 119.0 . . n
C7 C8 C9 120.03(6) . . y
C7 C8 H8 120.0 . . n
C9 C8 H8 120.0 . . n
C10 C9 C14 118.76(7) . . y
C10 C9 C8 122.07(6) . . y
C14 C9 C8 119.17(6) . . y
C11 C10 C9 120.92(7) . . y
C11 C10 H10 119.5 . . n
C9 C10 H10 119.5 . . n
C10 C11 C12 120.11(7) . . y
C10 C11 H11 119.9 . . n
C12 C11 H11 119.9 . . n
C13 C12 C11 120.61(7) . . y
C13 C12 H12 119.7 . . n
C11 C12 H12 119.7 . . n
C12 C13 C14 120.07(7) . . y
C12 C13 H13 120.0 . . n
C14 C13 H13 120.0 . . n
C13 C14 C9 119.52(6) . . y
C13 C14 C15 121.90(6) . . y
C9 C14 C15 118.58(6) . . y
O1 C15 C6 123.53(6) . . y
O1 C15 C14 114.57(6) . . y
C6 C15 C14 121.89(6) . . y
O1 C16 C17 115.78(6) . . y
O1 C16 C4 123.16(6) . . y
C17 C16 C4 121.06(6) . . y
C18 C17 C16 119.56(7) . . y
C18 C17 H17 120.2 . . n
C16 C17 H17 120.2 . . n
C17 C18 C2 121.19(6) . . y
C17 C18 H18 119.4 . . n
C2 C18 H18 119.4 . . n
C15 O1 C16 118.51(5) . . y

loop_
_geom_bond_atom_site_label_1
_geom_bond_atom_site_label_2
_geom_bond_distance
_geom_bond_site_symmetry_2
_geom_bond_publ_flag
C1 C2 1.5047(10) . y
C1 H1B 0.9600 . n
C1 H1C 0.9600 . n
C1 H1A 0.9600 . n
C2 C3 1.3944(10) . y
C2 C18 1.3983(11) . y
C3 C4 1.3965(9) . y
C3 H3 0.9300 . n
C4 C16 1.3932(10) . y
C4 C5 1.5031(10) . y
C5 C6 1.5035(10) . y
C5 H5B 0.9700 . n
C5 H5A 0.9700 . n
C6 C15 1.3738(10) . y
C6 C7 1.4179(10) . y
C7 C8 1.3704(10) . y
C7 H7 0.9300 . n
C8 C9 1.4235(11) . y
C8 H8 0.9300 . n
C9 C10 1.4177(10) . y
C9 C14 1.4202(10) . y
C10 C11 1.3707(11) . y
C10 H10 0.9300 . n
C11 C12 1.4123(11) . y
C11 H11 0.9300 . n
C12 C13 1.3767(10) . y
C12 H12 0.9300 . n
C13 C14 1.4178(10) . y
C13 H13 0.9300 . n
C14 C15 1.4262(9) . y
C15 O1 1.3739(8) . y
C16 O1 1.3804(8) . y
C16 C17 1.3919(10) . y
C17 C18 1.3894(10) . y
C17 H17 0.9300 . n
C18 H18 0.9300 . n

loop_
_cod_changelog_entry_id
_cod_changelog_entry_author
_cod_changelog_entry_date
_cod_changelog_entry_text
1 'Vaitkus, Antanas' 2022-06-28T20:18:00+03:00
;
 Removed the '_chemical_name_systematic' and '_chemical_name_common'
 data items that had incorrect values.
;

loop_
_cod_related_entry_id
_cod_related_entry_database
_cod_related_entry_code
1 ChemSpider 26995547
